data_2002698
loop_
_publ_author_name
'M\"uller-Buschbaum, Hk.'
'Szillat, H.'

_publ_section_title
;
 Zur Kristallchemie der Kupfer-Lanthanoid-Oxowolframate: (I)
 triklin-\a-CuTbW~2~O~8~, (II) monoklin-CuInW~2~O~8~ und (III)
 monoklin-CuYW~2~O~8~
;
_journal_coden_ASTM ZAACAB
_journal_issue 4
_journal_name_full
;
 Zeitschrift f\"ur Anorganische und Allgemeine Chemie
;
_journal_page_first 642
_journal_page_last 646
_journal_paper_doi 10.1002/zaac.19946200410
_journal_volume 620
_journal_year 1994
_chemical_formula_structural 'Cu In W2 O8'
_chemical_formula_sum 'Cu In O8 W2'
_chemical_name_systematic 'Copper indium ditungsten oxide'
_space_group_IT_number 15
_symmetry_cell_setting monoclinic
_symmetry_Int_Tables_number 15
_symmetry_space_group_name_Hall '-C 2yc'
_symmetry_space_group_name_H-M 'C 1 2/c 1'
_cell_angle_alpha 90
_cell_angle_beta 91.17(1)
_cell_angle_gamma 90
_cell_formula_units_Z 4
_cell_length_a 9.6576(21)
_cell_length_b 11.6496(12)
_cell_length_c 4.9863(6)
_cell_volume 560.9
_refine_ls_R_factor_all 0.047
_cod_database_code 2002698

loop_
_symmetry_equiv_pos_as_xyz
x,y,z
-x,y,1/2-z
-x,-y,-z
x,-y,1/2+z
1/2+x,1/2+y,z
1/2-x,1/2+y,1/2-z
1/2-x,1/2-y,-z
1/2+x,1/2-y,1/2+z

loop_
_atom_site_aniso_label
_atom_site_aniso_U_11
_atom_site_aniso_U_12
_atom_site_aniso_U_13
_atom_site_aniso_U_22
_atom_site_aniso_U_23
_atom_site_aniso_U_33
W1 0.0061(4) -0.0003(9) -0.0002(3) 0.0097(3) -0.0018(10) 0.0103(3)
In1 0.0086(12) .0000(26) -0.0012(10) 0.010(1) .0000(26) 0.010(1)
Cu1 0.0110(21) .0000(26) 0.0068(22) 0.0369(24) .0000(26) 0.0309(23)

loop_
_atom_site_label
_atom_site_type_symbol
_atom_site_symmetry_multiplicity
_atom_site_Wyckoff_symbol
_atom_site_fract_x
_atom_site_fract_y
_atom_site_fract_z
_atom_site_occupancy
_atom_site_attached_hydrogens
_atom_site_calc_flag
W1 W6+ 8 f 0.2549(3) 0.0891(1) 0.2518(10) 1. 0 d
In1 In3+ 4 e 0. 0.8386(4) 0.25 1. 0 d
Cu1 Cu2+ 4 e 0. 0.3519(9) 0.25 1. 0 d
O1 O2- 8 f 0.127(2) 0.189(2) 0.110(2) 1. 0 d
O2 O2- 8 f 0.379(2) 0.181(2) 0.409(2) 1. 0 d
O3 O2- 8 f 0.148(3) 0.454(2) 0.050(2) 1. 0 d
O4 O2- 8 f 0.354(2) 0.446(2) 0.427(2) 1. 0 d

loop_
_atom_type_symbol
_atom_type_oxidation_number
W6+ 5.500
In3+ 3.000
Cu2+ 2.000
O2- -2.000
